data_2104824
loop_
_publ_author_name
'Frey, Joseph'
'Khan, Saeed I.'
'Knobler, Carolyn B.'
'Lightner, David A.'
'Maverick, Emily F.'
'Phillips, Daniel J.'
'Rappoport, Zvi'
'Trueblood, Kenneth N.'

_publ_section_title
;
 Thermal motion of <i>tert</i>-butyl groups III. <i>tert</i>-Butyl
 substituents in aromatic hydrocarbons, the view from the bottom of the
 well
;
_journal_issue 6
_journal_name_full 'Acta Crystallographica Section B'
_journal_page_first 622
_journal_page_last 638
_journal_paper_doi 10.1107/S0108768110040024
_journal_volume 66
_journal_year 2010
_chemical_formula_moiety 'C34 H31.98 I0.02'
_chemical_formula_sum 'C34 H31.98 I0.02'
_chemical_formula_weight 443.11
_chemical_name_systematic
;
  2,15-di-(tert-butyl)-hexahelicene
;
_space_group_IT_number 61
_symmetry_cell_setting orthorhombic
_symmetry_space_group_name_Hall '-P 2ac 2ab'
_symmetry_space_group_name_H-M 'P b c a'
_atom_sites_solution_hydrogens geom
_atom_sites_solution_primary direct
_atom_sites_solution_secondary difmap
_audit_creation_method SHELXL-97
_cell_angle_alpha 90.00
_cell_angle_beta 90.00
_cell_angle_gamma 90.00
_cell_formula_units_Z 8
_cell_length_a 9.8836(3)
_cell_length_b 16.7096(5)
_cell_length_c 30.5719(10)
_cell_measurement_reflns_used 8561
_cell_measurement_temperature 298(2)
_cell_measurement_theta_max 63.64
_cell_measurement_theta_min 2.89
_cell_volume 5049.0(3)
_computing_cell_refinement 'Bruker SMART'
_computing_data_collection 'Bruker SMART'
_computing_data_reduction 'Bruker SAINT'
_computing_molecular_graphics 'Bruker SHELXTL'
_computing_publication_material 'Bruker SHELXTL'
_computing_structure_refinement 'SHELXL-97 (Sheldrick, 1997)'
_computing_structure_solution 'SHELXS-97 (Sheldrick, 1990)'
_diffrn_ambient_temperature 298(2)
_diffrn_measured_fraction_theta_full 0.980
_diffrn_measured_fraction_theta_max 0.980
_diffrn_measurement_device_type 'CCD area detector'
_diffrn_measurement_method 'phi and omega scans'
_diffrn_radiation_monochromator mirror
_diffrn_radiation_source 'fine-focus sealed tube'
_diffrn_radiation_type CuK\a
_diffrn_radiation_wavelength 1.54178
_diffrn_reflns_av_R_equivalents 0.0315
_diffrn_reflns_av_sigmaI/netI 0.0232
_diffrn_reflns_limit_h_max 11
_diffrn_reflns_limit_h_min -10
_diffrn_reflns_limit_k_max 16
_diffrn_reflns_limit_k_min -19
_diffrn_reflns_limit_l_max 34
_diffrn_reflns_limit_l_min -30
_diffrn_reflns_number 24764
_diffrn_reflns_theta_full 64.47
_diffrn_reflns_theta_max 64.47
_diffrn_reflns_theta_min 2.89
_exptl_absorpt_coefficient_mu 0.680
_exptl_absorpt_correction_T_max 0.990
_exptl_absorpt_correction_T_min 0.690
_exptl_absorpt_correction_type multi-scan
_exptl_absorpt_process_details 'SADABS (Bruker)'
_exptl_crystal_colour colourless
_exptl_crystal_density_diffrn 1.166
_exptl_crystal_density_method 'not measured'
_exptl_crystal_description rod
_exptl_crystal_F_000 1896
_exptl_crystal_size_max 0.60
_exptl_crystal_size_mid 0.20
_exptl_crystal_size_min 0.20
_refine_diff_density_max 0.164
_refine_diff_density_min -0.185
_refine_ls_extinction_method none
_refine_ls_goodness_of_fit_ref 1.052
_refine_ls_hydrogen_treatment constr
_refine_ls_matrix_type full
_refine_ls_number_parameters 331
_refine_ls_number_reflns 4162
_refine_ls_number_restraints 0
_refine_ls_restrained_S_all 1.052
_refine_ls_R_factor_all 0.0636
_refine_ls_R_factor_gt 0.0494
_refine_ls_shift/su_max 0.008
_refine_ls_shift/su_mean 0.001
_refine_ls_structure_factor_coef Fsqd
_refine_ls_weighting_details 'calc w=1/[\s^2^(Fo^2^)+(0.0711P)^2^+1.0652P] where P=(Fo^2^+2Fc^2^)/3'
_refine_ls_weighting_scheme calc
_refine_ls_wR_factor_gt 0.1326
_refine_ls_wR_factor_ref 0.1430
_reflns_number_gt 3221
_reflns_number_total 4162
_reflns_threshold_expression >2sigma(I)
_cod_data_source_file bk5096.cif
_cod_data_source_block Vd
_cod_database_code 2104824

loop_
_symmetry_equiv_pos_as_xyz
'x, y, z'
'-x+1/2, -y, z+1/2'
'-x, y+1/2, -z+1/2'
'x+1/2, -y+1/2, -z'
'-x, -y, -z'
'x-1/2, y, -z-1/2'
'x, -y-1/2, z-1/2'
'-x-1/2, y-1/2, z'

loop_
_atom_site_type_symbol
_atom_site_label
_atom_site_fract_x
_atom_site_fract_y
_atom_site_fract_z
_atom_site_U_iso_or_equiv
_atom_site_adp_type
_atom_site_calc_flag
_atom_site_refinement_flags
_atom_site_occupancy
_atom_site_disorder_assembly
_atom_site_disorder_group
C C1 0.41854(17) 0.98452(9) 0.38396(5) 0.0450(4) Uani d . 1 . .
H H1 0.4735 0.9447 0.3723 0.054 Uiso calc R 1 . .
C C2 0.39299(17) 1.05168(9) 0.35911(5) 0.0472(4) Uani d . 1 . .
C C3 0.3080(2) 1.11086(11) 0.37715(6) 0.0613(5) Uani d . 1 . .
H H3 0.2845 1.1551 0.3604 0.074 Uiso calc R 1 . .
C C4 0.2602(2) 1.10445(11) 0.41829(7) 0.0666(6) Uani d . 1 . .
H H4 0.2062 1.1451 0.4296 0.080 Uiso calc PR 0.99 . .
C C5 0.2558(3) 1.03573(14) 0.48969(7) 0.0795(6) Uani d . 1 . .
H H5 0.2004 1.0753 0.5014 0.095 Uiso calc R 1 . .
C C6 0.3031(2) 0.97699(15) 0.51547(7) 0.0795(7) Uani d . 1 . .
H H6 0.2881 0.9799 0.5455 0.095 Uiso calc R 1 . .
C C7 0.4342(2) 0.85346(16) 0.52675(7) 0.0794(7) Uani d . 1 . .
H H7 0.4200 0.8576 0.5567 0.095 Uiso calc R 1 . .
C C8 0.5098(2) 0.79391(15) 0.51101(8) 0.0782(7) Uani d . 1 . .
H H8 0.5572 0.7613 0.5303 0.094 Uiso calc R 1 . .
C C9 0.6024(2) 0.71769(13) 0.44942(10) 0.0856(7) Uani d . 1 . .
H H9 0.6498 0.6859 0.4691 0.103 Uiso calc R 1 . .
C C10 0.6153(2) 0.70341(13) 0.40637(10) 0.0839(7) Uani d . 1 . .
H H10 0.6805 0.6676 0.3965 0.101 Uiso calc R 1 . .
C C11 0.5360(2) 0.72417(12) 0.33082(9) 0.0797(7) Uani d . 1 . .
H H11 0.6040 0.6903 0.3210 0.096 Uiso calc R 1 . .
C C12 0.4477(2) 0.75341(13) 0.30221(8) 0.0742(6) Uani d . 1 . .
H H12 0.4600 0.7442 0.2725 0.089 Uiso calc R 1 . .
C C13 0.2281(2) 0.82067(12) 0.28875(7) 0.0705(6) Uani d . 1 . .
H H13 0.2367 0.8105 0.2590 0.085 Uiso calc PR 0.99 . .
C C14 0.1132(2) 0.85630(12) 0.30381(6) 0.0663(5) Uani d . 1 . .
H H14 0.0460 0.8712 0.2841 0.080 Uiso calc R 1 . .
C C15 0.09462(19) 0.87093(10) 0.34869(6) 0.0541(5) Uani d . 1 . .
C C16 0.19997(17) 0.85244(9) 0.37627(6) 0.0483(4) Uani d . 1 . .
H H16 0.1895 0.8624 0.4060 0.058 Uiso calc R 1 . .
C C17 0.32298(17) 0.81918(9) 0.36173(6) 0.0481(4) Uani d . 1 . .
C C18 0.3335(2) 0.79905(10) 0.31689(6) 0.0579(5) Uani d . 1 . .
C C19 0.43405(17) 0.79941(9) 0.39099(6) 0.0511(4) Uani d . 1 . .
C C20 0.5293(2) 0.74314(11) 0.37581(8) 0.0669(6) Uani d . 1 . .
C C21 0.44660(17) 0.82844(10) 0.43558(6) 0.0537(5) Uani d . 1 . .
C C22 0.5194(2) 0.77923(12) 0.46550(7) 0.0677(6) Uani d . 1 . .
C C23 0.39239(18) 0.90272(10) 0.45257(6) 0.0518(4) Uani d . 1 . .
C C24 0.3753(2) 0.91048(13) 0.49824(6) 0.0645(5) Uani d . 1 . .
C C25 0.36511(18) 0.97354(10) 0.42623(5) 0.0493(4) Uani d . 1 . .
C C26 0.2902(2) 1.03752(11) 0.44461(6) 0.0595(5) Uani d . 1 . .
C C27 0.45498(19) 1.06453(10) 0.31387(6) 0.0542(5) Uani d . 1 . .
C C28 0.5478(3) 1.13731(14) 0.31569(8) 0.0949(8) Uani d . 1 . .
H H28A 0.6193 1.1277 0.3363 0.142 Uiso calc R 1 . .
H H28B 0.4967 1.1833 0.3247 0.142 Uiso calc R 1 . .
H H28C 0.5858 1.1467 0.2873 0.142 Uiso calc R 1 . .
C C29 0.3417(3) 1.07964(16) 0.28061(7) 0.0923(8) Uani d . 1 . .
H H29A 0.2897 1.1254 0.2895 0.138 Uiso calc R 1 . .
H H29B 0.2839 1.0335 0.2791 0.138 Uiso calc R 1 . .
H H29C 0.3805 1.0895 0.2523 0.138 Uiso calc R 1 . .
C C30 0.5364(2) 0.99317(13) 0.29806(7) 0.0781(7) Uani d . 1 . .
H H30A 0.4796 0.9466 0.2974 0.117 Uiso calc R 1 . .
H H30B 0.6109 0.9841 0.3176 0.117 Uiso calc R 1 . .
H H30C 0.5703 1.0037 0.2692 0.117 Uiso calc R 1 . .
C C31 -0.0377(2) 0.90642(12) 0.36511(7) 0.0663(5) Uani d . 1 . .
C C32 -0.0525(3) 0.99102(16) 0.34811(11) 0.1169(10) Uani d . 1 . .
H H32A -0.0489 0.9906 0.3167 0.175 Uiso calc R 1 . .
H H32B 0.0196 1.0235 0.3594 0.175 Uiso calc R 1 . .
H H32C -0.1378 1.0126 0.3575 0.175 Uiso calc R 1 . .
C C33 -0.0439(4) 0.9101(3) 0.41396(10) 0.189(2) Uani d . 1 . .
H H33A -0.1323 0.9274 0.4229 0.283 Uiso calc R 1 . .
H H33B 0.0227 0.9472 0.4245 0.283 Uiso calc R 1 . .
H H33C -0.0261 0.8579 0.4258 0.283 Uiso calc R 1 . .
C C34 -0.1571(3) 0.85795(19) 0.34797(15) 0.1539(16) Uani d . 1 . .
H H34A -0.1575 0.8594 0.3166 0.231 Uiso calc R 1 . .
H H34B -0.2399 0.8804 0.3589 0.231 Uiso calc R 1 . .
H H34C -0.1490 0.8035 0.3577 0.231 Uiso calc R 1 . .
I I1 0.1821(19) 1.1575(10) 0.4685(6) 0.090(5) Uani d P 0.01 . .
I I2 0.2520(19) 0.8048(11) 0.2375(5) 0.096(5) Uani d P 0.01 . .

loop_
_atom_site_aniso_label
_atom_site_aniso_U_11
_atom_site_aniso_U_22
_atom_site_aniso_U_33
_atom_site_aniso_U_12
_atom_site_aniso_U_13
_atom_site_aniso_U_23
C1 0.0487(10) 0.0355(8) 0.0508(10) -0.0009(7) -0.0006(7) -0.0014(7)
C2 0.0533(11) 0.0355(9) 0.0529(10) -0.0012(7) -0.0062(8) -0.0007(7)
C3 0.0766(14) 0.0418(10) 0.0654(13) 0.0121(9) -0.0072(10) 0.0011(8)
C4 0.0786(14) 0.0491(11) 0.0719(14) 0.0174(10) 0.0027(11) -0.0102(9)
C5 0.0931(17) 0.0786(15) 0.0668(14) 0.0093(13) 0.0198(12) -0.0104(11)
C6 0.0979(18) 0.0882(16) 0.0525(12) -0.0021(13) 0.0129(11) -0.0010(11)
C7 0.0773(16) 0.0985(18) 0.0623(14) -0.0130(14) -0.0044(11) 0.0275(12)
C8 0.0689(15) 0.0839(16) 0.0817(17) -0.0091(12) -0.0137(12) 0.0375(12)
C9 0.0626(15) 0.0640(14) 0.130(2) 0.0118(11) -0.0054(14) 0.0303(14)
C10 0.0581(14) 0.0534(13) 0.140(2) 0.0161(10) 0.0052(14) 0.0100(13)
C11 0.0711(16) 0.0502(12) 0.118(2) 0.0042(10) 0.0258(14) -0.0169(12)
C12 0.0834(17) 0.0560(13) 0.0832(15) -0.0141(11) 0.0261(12) -0.0206(11)
C13 0.0895(17) 0.0659(13) 0.0561(12) -0.0186(12) 0.0051(11) -0.0072(9)
C14 0.0764(15) 0.0613(13) 0.0613(13) -0.0110(11) -0.0129(10) 0.0054(9)
C15 0.0556(12) 0.0438(10) 0.0628(12) -0.0058(8) -0.0045(9) 0.0091(8)
C16 0.0523(11) 0.0379(9) 0.0548(10) -0.0003(7) 0.0016(8) 0.0033(7)
C17 0.0512(11) 0.0304(9) 0.0627(11) -0.0065(7) 0.0065(8) 0.0015(7)
C18 0.0673(13) 0.0423(10) 0.0642(12) -0.0118(9) 0.0108(10) -0.0079(8)
C19 0.0461(11) 0.0327(9) 0.0744(12) -0.0007(7) 0.0069(8) 0.0065(8)
C20 0.0508(12) 0.0412(10) 0.1088(17) 0.0016(8) 0.0148(11) 0.0023(10)
C21 0.0414(10) 0.0491(10) 0.0708(13) -0.0028(8) 0.0008(8) 0.0176(8)
C22 0.0525(12) 0.0585(13) 0.0920(16) -0.0027(9) -0.0071(10) 0.0259(10)
C23 0.0488(11) 0.0529(11) 0.0537(11) -0.0038(8) 0.0000(8) 0.0087(8)
C24 0.0643(13) 0.0734(13) 0.0559(12) -0.0112(10) 0.0022(9) 0.0118(10)
C25 0.0540(11) 0.0432(9) 0.0507(10) -0.0022(8) -0.0003(8) -0.0009(7)
C26 0.0664(13) 0.0562(11) 0.0561(11) 0.0035(9) 0.0069(9) -0.0073(8)
C27 0.0649(12) 0.0453(10) 0.0525(11) -0.0040(8) -0.0039(8) 0.0091(8)
C28 0.118(2) 0.0755(16) 0.0914(17) -0.0400(14) 0.0054(15) 0.0128(12)
C29 0.0984(19) 0.116(2) 0.0622(14) 0.0162(16) -0.0179(12) 0.0043(12)
C30 0.0948(17) 0.0701(14) 0.0695(14) 0.0087(12) 0.0263(12) 0.0120(10)
C31 0.0552(13) 0.0627(12) 0.0810(14) 0.0103(9) -0.0043(10) 0.0110(10)
C32 0.109(2) 0.0656(16) 0.176(3) 0.0205(15) 0.002(2) 0.0077(17)
C33 0.121(3) 0.351(6) 0.095(2) 0.148(4) 0.0357(19) 0.043(3)
C34 0.0611(18) 0.100(2) 0.300(5) -0.0078(16) 0.009(2) -0.048(3)
I1 0.104(13) 0.076(10) 0.091(11) 0.016(9) 0.001(9) -0.005(8)
I2 0.099(12) 0.105(13) 0.084(11) 0.002(10) 0.005(9) -0.023(9)

loop_
_atom_type_symbol
_atom_type_description
_atom_type_scat_dispersion_real
_atom_type_scat_dispersion_imag
_atom_type_scat_source
C C 0.0181 0.0091 'International Tables Vol C Tables 4.2.6.8 and 6.1.1.4'
H H 0.0000 0.0000 'International Tables Vol C Tables 4.2.6.8 and 6.1.1.4'
I I -0.3257 6.8362 'International Tables Vol C Tables 4.2.6.8 and 6.1.1.4'

loop_
_geom_angle_atom_site_label_1
_geom_angle_atom_site_label_2
_geom_angle_atom_site_label_3
_geom_angle_site_symmetry_1
_geom_angle_site_symmetry_3
_geom_angle
_geom_angle_publ_flag
C2 C1 C25 . . 122.90(16) ?
C2 C1 H1 . . 118.6 ?
C25 C1 H1 . . 118.6 ?
C1 C2 C3 . . 117.69(16) ?
C1 C2 C27 . . 122.67(15) ?
C3 C2 C27 . . 119.63(15) ?
C4 C3 C2 . . 121.21(17) ?
C4 C3 H3 . . 119.4 ?
C2 C3 H3 . . 119.4 ?
C3 C4 C26 . . 121.47(17) ?
C3 C4 H4 . . 119.3 ?
C26 C4 H4 . . 119.3 ?
C6 C5 C26 . . 120.1(2) ?
C6 C5 H5 . . 119.9 ?
C26 C5 H5 . . 119.9 ?
C5 C6 C24 . . 121.91(19) ?
C5 C6 H6 . . 119.0 ?
C24 C6 H6 . . 119.0 ?
C8 C7 C24 . . 120.7(2) ?
C8 C7 H7 . . 119.7 ?
C24 C7 H7 . . 119.7 ?
C7 C8 C22 . . 121.4(2) ?
C7 C8 H8 . . 119.3 ?
C22 C8 H8 . . 119.3 ?
C10 C9 C22 . . 121.9(2) ?
C10 C9 H9 . . 119.0 ?
C22 C9 H9 . . 119.0 ?
C9 C10 C20 . . 120.1(2) ?
C9 C10 H10 . . 119.9 ?
C20 C10 H10 . . 119.9 ?
C12 C11 C20 . . 121.9(2) ?
C12 C11 H11 . . 119.1 ?
C20 C11 H11 . . 119.1 ?
C11 C12 C18 . . 120.4(2) ?
C11 C12 H12 . . 119.8 ?
C18 C12 H12 . . 119.8 ?
C14 C13 C18 . . 121.72(19) ?
C14 C13 H13 . . 119.1 ?
C18 C13 H13 . . 119.1 ?
C13 C14 C15 . . 120.96(19) ?
C13 C14 H14 . . 119.5 ?
C15 C14 H14 . . 119.5 ?
C16 C15 C14 . . 117.44(18) ?
C16 C15 C31 . . 122.43(17) ?
C14 C15 C31 . . 120.13(17) ?
C15 C16 C17 . . 123.27(16) ?
C15 C16 H16 . . 118.4 ?
C17 C16 H16 . . 118.4 ?
C16 C17 C18 . . 117.57(16) ?
C16 C17 C19 . . 123.15(16) ?
C18 C17 C19 . . 119.11(16) ?
C13 C18 C17 . . 118.69(18) ?
C13 C18 C12 . . 122.05(19) ?
C17 C18 C12 . . 119.16(19) ?
C20 C19 C21 . . 118.36(17) ?
C20 C19 C17 . . 116.95(18) ?
C21 C19 C17 . . 124.48(15) ?
C19 C20 C11 . . 120.1(2) ?
C19 C20 C10 . . 119.5(2) ?
C11 C20 C10 . . 120.3(2) ?
C22 C21 C23 . . 116.82(18) ?
C22 C21 C19 . . 116.93(17) ?
C23 C21 C19 . . 126.25(15) ?
C9 C22 C8 . . 120.7(2) ?
C9 C22 C21 . . 119.5(2) ?
C8 C22 C21 . . 119.8(2) ?
C24 C23 C21 . . 118.52(16) ?
C24 C23 C25 . . 116.73(16) ?
C21 C23 C25 . . 124.51(16) ?
C23 C24 C7 . . 119.8(2) ?
C23 C24 C6 . . 119.85(18) ?
C7 C24 C6 . . 120.3(2) ?
C1 C25 C26 . . 117.49(15) ?
C1 C25 C23 . . 122.94(15) ?
C26 C25 C23 . . 119.39(16) ?
C4 C26 C25 . . 118.85(17) ?
C4 C26 C5 . . 121.36(18) ?
C25 C26 C5 . . 119.62(18) ?
C30 C27 C28 . . 108.62(19) ?
C30 C27 C2 . . 112.99(14) ?
C28 C27 C2 . . 108.68(16) ?
C30 C27 C29 . . 107.80(17) ?
C28 C27 C29 . . 109.40(18) ?
C2 C27 C29 . . 109.31(17) ?
C27 C28 H28A . . 109.5 ?
C27 C28 H28B . . 109.5 ?
H28A C28 H28B . . 109.5 ?
C27 C28 H28C . . 109.5 ?
H28A C28 H28C . . 109.5 ?
H28B C28 H28C . . 109.5 ?
C27 C29 H29A . . 109.5 ?
C27 C29 H29B . . 109.5 ?
H29A C29 H29B . . 109.5 ?
C27 C29 H29C . . 109.5 ?
H29A C29 H29C . . 109.5 ?
H29B C29 H29C . . 109.5 ?
C27 C30 H30A . . 109.5 ?
C27 C30 H30B . . 109.5 ?
H30A C30 H30B . . 109.5 ?
C27 C30 H30C . . 109.5 ?
H30A C30 H30C . . 109.5 ?
H30B C30 H30C . . 109.5 ?
C33 C31 C32 . . 107.5(3) ?
C33 C31 C15 . . 112.35(17) ?
C32 C31 C15 . . 109.51(19) ?
C33 C31 C34 . . 109.5(3) ?
C32 C31 C34 . . 107.7(2) ?
C15 C31 C34 . . 110.18(19) ?
C31 C32 H32A . . 109.5 ?
C31 C32 H32B . . 109.5 ?
H32A C32 H32B . . 109.5 ?
C31 C32 H32C . . 109.5 ?
H32A C32 H32C . . 109.5 ?
H32B C32 H32C . . 109.5 ?
C31 C33 H33A . . 109.5 ?
C31 C33 H33B . . 109.5 ?
H33A C33 H33B . . 109.5 ?
C31 C33 H33C . . 109.5 ?
H33A C33 H33C . . 109.5 ?
H33B C33 H33C . . 109.5 ?
C31 C34 H34A . . 109.5 ?
C31 C34 H34B . . 109.5 ?
H34A C34 H34B . . 109.5 ?
C31 C34 H34C . . 109.5 ?
H34A C34 H34C . . 109.5 ?
H34B C34 H34C . . 109.5 ?

loop_
_geom_bond_atom_site_label_1
_geom_bond_atom_site_label_2
_geom_bond_site_symmetry_2
_geom_bond_distance
_geom_bond_publ_flag
C1 C2 . 1.378(2) ?
C1 C25 . 1.408(2) ?
C1 H1 . 0.9300 ?
C2 C3 . 1.410(2) ?
C2 C27 . 1.528(2) ?
C3 C4 . 1.348(3) ?
C3 H3 . 0.9300 ?
C4 C26 . 1.409(3) ?
C4 H4 . 0.9300 ?
C5 C6 . 1.343(3) ?
C5 C26 . 1.420(3) ?
C5 H5 . 0.9300 ?
C6 C24 . 1.422(3) ?
C6 H6 . 0.9300 ?
C7 C8 . 1.334(3) ?
C7 C24 . 1.416(3) ?
C7 H7 . 0.9300 ?
C8 C22 . 1.416(3) ?
C8 H8 . 0.9300 ?
C9 C10 . 1.344(3) ?
C9 C22 . 1.404(3) ?
C9 H9 . 0.9300 ?
C10 C20 . 1.427(3) ?
C10 H10 . 0.9300 ?
C11 C12 . 1.329(3) ?
C11 C20 . 1.413(3) ?
C11 H11 . 0.9300 ?
C12 C18 . 1.434(3) ?
C12 H12 . 0.9300 ?
C13 C14 . 1.363(3) ?
C13 C18 . 1.398(3) ?
C13 H13 . 0.9300 ?
C14 C15 . 1.406(3) ?
C14 H14 . 0.9300 ?
C15 C16 . 1.375(2) ?
C15 C31 . 1.521(3) ?
C16 C17 . 1.409(2) ?
C16 H16 . 0.9300 ?
C17 C18 . 1.415(2) ?
C17 C19 . 1.454(2) ?
C19 C20 . 1.409(3) ?
C19 C21 . 1.452(3) ?
C21 C22 . 1.425(2) ?
C21 C23 . 1.448(3) ?
C23 C24 . 1.413(3) ?
C23 C25 . 1.457(2) ?
C25 C26 . 1.417(2) ?
C27 C30 . 1.518(3) ?
C27 C28 . 1.524(3) ?
C27 C29 . 1.533(3) ?
C28 H28A . 0.9600 ?
C28 H28B . 0.9600 ?
C28 H28C . 0.9600 ?
C29 H29A . 0.9600 ?
C29 H29B . 0.9600 ?
C29 H29C . 0.9600 ?
C30 H30A . 0.9600 ?
C30 H30B . 0.9600 ?
C30 H30C . 0.9600 ?
C31 C33 . 1.496(4) ?
C31 C32 . 1.513(3) ?
C31 C34 . 1.524(4) ?
C32 H32A . 0.9600 ?
C32 H32B . 0.9600 ?
C32 H32C . 0.9600 ?
C33 H33A . 0.9600 ?
C33 H33B . 0.9600 ?
C33 H33C . 0.9600 ?
C34 H34A . 0.9600 ?
C34 H34B . 0.9600 ?
C34 H34C . 0.9600 ?

loop_
_geom_torsion_atom_site_label_1
_geom_torsion_atom_site_label_2
_geom_torsion_atom_site_label_3
_geom_torsion_atom_site_label_4
_geom_torsion_site_symmetry_1
_geom_torsion_site_symmetry_2
_geom_torsion_site_symmetry_3
_geom_torsion_site_symmetry_4
_geom_torsion
_geom_torsion_publ_flag
C25 C1 C2 C3 . . . . -0.8(3) ?
C25 C1 C2 C27 . . . . 177.93(16) ?
C1 C2 C3 C4 . . . . 4.1(3) ?
C27 C2 C3 C4 . . . . -174.74(18) ?
C2 C3 C4 C26 . . . . -1.6(3) ?
C26 C5 C6 C24 . . . . -7.2(4) ?
C24 C7 C8 C22 . . . . -8.4(3) ?
C22 C9 C10 C20 . . . . -9.2(4) ?
C20 C11 C12 C18 . . . . -6.5(3) ?
C18 C13 C14 C15 . . . . -1.6(3) ?
C13 C14 C15 C16 . . . . 3.9(3) ?
C13 C14 C15 C31 . . . . -176.51(18) ?
C14 C15 C16 C17 . . . . -0.7(2) ?
C31 C15 C16 C17 . . . . 179.67(16) ?
C15 C16 C17 C18 . . . . -4.5(2) ?
C15 C16 C17 C19 . . . . -179.77(15) ?
C14 C13 C18 C17 . . . . -3.8(3) ?
C14 C13 C18 C12 . . . . 172.68(18) ?
C16 C17 C18 C13 . . . . 6.6(2) ?
C19 C17 C18 C13 . . . . -177.91(16) ?
C16 C17 C18 C12 . . . . -169.93(16) ?
C19 C17 C18 C12 . . . . 5.5(2) ?
C11 C12 C18 C13 . . . . -170.3(2) ?
C11 C12 C18 C17 . . . . 6.1(3) ?
C16 C17 C19 C20 . . . . 158.80(16) ?
C18 C17 C19 C20 . . . . -16.4(2) ?
C16 C17 C19 C21 . . . . -15.8(2) ?
C18 C17 C19 C21 . . . . 168.97(15) ?
C21 C19 C20 C11 . . . . -168.65(17) ?
C17 C19 C20 C11 . . . . 16.4(3) ?
C21 C19 C20 C10 . . . . 13.6(3) ?
C17 C19 C20 C10 . . . . -161.35(17) ?
C12 C11 C20 C19 . . . . -5.2(3) ?
C12 C11 C20 C10 . . . . 172.5(2) ?
C9 C10 C20 C19 . . . . 2.2(3) ?
C9 C10 C20 C11 . . . . -175.5(2) ?
C20 C19 C21 C22 . . . . -22.3(2) ?
C17 C19 C21 C22 . . . . 152.30(16) ?
C20 C19 C21 C23 . . . . 157.65(17) ?
C17 C19 C21 C23 . . . . -27.8(3) ?
C10 C9 C22 C8 . . . . -178.7(2) ?
C10 C9 C22 C21 . . . . -0.2(3) ?
C7 C8 C22 C9 . . . . 178.2(2) ?
C7 C8 C22 C21 . . . . -0.4(3) ?
C23 C21 C22 C9 . . . . -164.12(18) ?
C19 C21 C22 C9 . . . . 15.8(3) ?
C23 C21 C22 C8 . . . . 14.5(3) ?
C19 C21 C22 C8 . . . . -165.62(17) ?
C22 C21 C23 C24 . . . . -20.0(2) ?
C19 C21 C23 C24 . . . . 160.07(17) ?
C22 C21 C23 C25 . . . . 154.11(17) ?
C19 C21 C23 C25 . . . . -25.8(3) ?
C21 C23 C24 C7 . . . . 12.1(3) ?
C25 C23 C24 C7 . . . . -162.52(18) ?
C21 C23 C24 C6 . . . . -170.08(18) ?
C25 C23 C24 C6 . . . . 15.3(3) ?
C8 C7 C24 C23 . . . . 2.4(3) ?
C8 C7 C24 C6 . . . . -175.5(2) ?
C5 C6 C24 C23 . . . . -3.6(3) ?
C5 C6 C24 C7 . . . . 174.3(2) ?
C2 C1 C25 C26 . . . . -4.6(3) ?
C2 C1 C25 C23 . . . . -179.80(16) ?
C24 C23 C25 C1 . . . . 158.13(17) ?
C21 C23 C25 C1 . . . . -16.1(3) ?
C24 C23 C25 C26 . . . . -16.9(3) ?
C21 C23 C25 C26 . . . . 168.82(17) ?
C3 C4 C26 C25 . . . . -4.1(3) ?
C3 C4 C26 C5 . . . . 171.2(2) ?
C1 C25 C26 C4 . . . . 7.0(3) ?
C23 C25 C26 C4 . . . . -177.69(18) ?
C1 C25 C26 C5 . . . . -168.37(18) ?
C23 C25 C26 C5 . . . . 7.0(3) ?
C6 C5 C26 C4 . . . . -170.0(2) ?
C6 C5 C26 C25 . . . . 5.3(3) ?
C1 C2 C27 C30 . . . . 4.9(2) ?
C3 C2 C27 C30 . . . . -176.36(18) ?
C1 C2 C27 C28 . . . . -115.7(2) ?
C3 C2 C27 C28 . . . . 63.0(2) ?
C1 C2 C27 C29 . . . . 124.92(19) ?
C3 C2 C27 C29 . . . . -56.3(2) ?
C16 C15 C31 C33 . . . . -6.1(3) ?
C14 C15 C31 C33 . . . . 174.3(3) ?
C16 C15 C31 C32 . . . . 113.3(2) ?
C14 C15 C31 C32 . . . . -66.3(3) ?
C16 C15 C31 C34 . . . . -128.5(2) ?
C14 C15 C31 C34 . . . . 51.9(3) ?
